data_4309250
loop_
_publ_author_name
'Luis S. Zamudio-Rivera'
'Rocio George-Tellez'
'Gerson L\'opez-Mendoza'
'Adela Morales-Pacheco'
'Eugenio Flores'
'Herbert H\"opfl'
'Victor Barba'
'Francisco J. Fern\'andez'
'Nathalie Cabirol'
'Hiram I. Beltr\'an'

_publ_contact_author_address
;
Programa de Ingenier\'ia Molecular, Instituto Mexicano del Petr\'oleo,
Eje Central L\'azaro C\'ardenas 152, Col. San Bartolo Atepehuacan,
C. P. 07730, M\'exico, D. F.
;
_publ_contact_author_fax (52)55-91756239
_publ_contact_author_name 'Hiram Isaac Beltr\'an Conde'
_publ_contact_author_phone (52)55-91757399
_publ_section_title
;
Synthesis, Characterization, Biocide and Toxicological Activities of
Di-n-butyl- and Diphenyl-tinIV-Salicyliden-\b-Amino Alcohol Derivatives
;
_journal_name_full 'Inorganic Chemistry'
_journal_page_first 5370
_journal_page_last 5378
_journal_paper_doi 10.1021/ic048628o
_journal_volume 44
_journal_year 2005
_chemical_formula_sum 'C21 H19 N O2 Sn'
_chemical_formula_weight 436.06
_chemical_name_systematic
;
 5a
;
_space_group_IT_number 2
_symmetry_cell_setting triclinic
_symmetry_space_group_name_Hall '-P 1'
_symmetry_space_group_name_H-M 'P -1'
_atom_sites_solution_hydrogens geom
_atom_sites_solution_primary direct
_atom_sites_solution_secondary difmap
_audit_conform_dict_location ftp://ftp.iucr.org/pub/cif_core.dic
_audit_conform_dict_name cif_core.dic
_audit_conform_dict_version 2.2
_audit_creation_date 2004-06-24T18:30:46-00:00
_audit_creation_method 'WinGX routine CIF_UPDATE'
_cell_angle_alpha 86.643(2)
_cell_angle_beta 78.387(2)
_cell_angle_gamma 70.979(2)
_cell_formula_units_Z 2
_cell_length_a 9.0118(11)
_cell_length_b 9.4311(11)
_cell_length_c 11.2241(13)
_cell_measurement_temperature 100(2)
_cell_volume 883.38(18)
_computing_structure_refinement 'SHELXL-97 (Sheldrick, 1997)'
_diffrn_ambient_temperature 100(2)
_diffrn_measured_fraction_theta_full 0.995
_diffrn_measured_fraction_theta_max 0.995
_diffrn_radiation_monochromator graphite
_diffrn_radiation_type MoK\a
_diffrn_radiation_wavelength 0.71073
_diffrn_reflns_av_R_equivalents 0.0289
_diffrn_reflns_av_unetI/netI 0.0307
_diffrn_reflns_limit_h_max 10
_diffrn_reflns_limit_h_min -10
_diffrn_reflns_limit_k_max 11
_diffrn_reflns_limit_k_min -10
_diffrn_reflns_limit_l_max 13
_diffrn_reflns_limit_l_min -13
_diffrn_reflns_number 6992
_diffrn_reflns_theta_full 24.99
_diffrn_reflns_theta_max 24.99
_diffrn_reflns_theta_min 1.85
_exptl_absorpt_coefficient_mu 1.46
_exptl_absorpt_correction_type none
_exptl_crystal_density_diffrn 1.639
_exptl_crystal_density_method 'not measured'
_exptl_crystal_F_000 436
_refine_diff_density_max 0.603
_refine_diff_density_min -0.361
_refine_diff_density_rms 0.072
_refine_ls_extinction_method none
_refine_ls_goodness_of_fit_ref 1.057
_refine_ls_hydrogen_treatment mixed
_refine_ls_matrix_type full
_refine_ls_number_parameters 302
_refine_ls_number_reflns 3104
_refine_ls_number_restraints 0
_refine_ls_restrained_S_all 1.057
_refine_ls_R_factor_all 0.0222
_refine_ls_R_factor_gt 0.0215
_refine_ls_shift/su_max 0.002
_refine_ls_shift/su_mean 0
_refine_ls_structure_factor_coef Fsqd
_refine_ls_weighting_details 'calc w=1/[\s^2^(Fo^2^)+(0.0279P)^2^+0.3568P] where P=(Fo^2^+2Fc^2^)/3'
_refine_ls_weighting_scheme calc
_refine_ls_wR_factor_gt 0.0531
_refine_ls_wR_factor_ref 0.0536
_reflns_number_gt 3013
_reflns_number_total 3104
_reflns_threshold_expression >2sigma(I)
_cod_data_source_file ic048628osi20041001_112517.cif
_cod_data_source_block elsdrezm
_cod_database_code 4309250

loop_
_symmetry_equiv_pos_as_xyz
'x, y, z'
'-x, -y, -z'

loop_
_atom_site_label
_atom_site_type_symbol
_atom_site_fract_x
_atom_site_fract_y
_atom_site_fract_z
_atom_site_U_iso_or_equiv
_atom_site_adp_type
_atom_site_occupancy
_atom_site_symmetry_multiplicity
_atom_site_calc_flag
_atom_site_refinement_flags
_atom_site_disorder_assembly
_atom_site_disorder_group
H19 H 0.065(3) 1.001(3) 0.612(3) 0.033(8) Uiso 1 1 d . . .
H23 H -0.346(3) 0.398(3) 0.679(2) 0.028(7) Uiso 1 1 d . . .
H5B H 0.257(3) 0.516(3) 1.031(3) 0.026(7) Uiso 1 1 d . . .
H15 H 0.438(3) 0.621(3) 0.559(2) 0.029(7) Uiso 1 1 d . . .
H7 H 0.059(3) 0.733(3) 1.094(3) 0.023(7) Uiso 1 1 d . . .
H4B H 0.408(3) 0.360(3) 0.853(2) 0.022(6) Uiso 1 1 d . . .
H13 H -0.172(3) 0.900(3) 1.200(3) 0.031(7) Uiso 1 1 d . . .
H5A H 0.358(4) 0.593(3) 0.939(3) 0.041(8) Uiso 1 1 d . . .
H25 H 0.104(3) 0.391(3) 0.647(2) 0.024(7) Uiso 1 1 d . . .
H11 H -0.482(3) 1.202(3) 1.024(2) 0.023(7) Uiso 1 1 d . . .
H21 H -0.263(3) 0.760(3) 0.776(2) 0.030(7) Uiso 1 1 d . . .
H10 H -0.329(3) 1.103(3) 0.843(2) 0.026(7) Uiso 1 1 d . . .
H17 H 0.441(3) 0.993(3) 0.359(3) 0.041(8) Uiso 1 1 d . . .
H22 H -0.440(3) 0.640(3) 0.751(2) 0.027(7) Uiso 1 1 d . . .
H4A H 0.227(4) 0.386(3) 0.871(3) 0.038(8) Uiso 1 1 d . . .
H12 H -0.403(3) 1.097(3) 1.208(3) 0.029(7) Uiso 1 1 d . . .
H24 H -0.076(3) 0.273(3) 0.621(2) 0.027(7) Uiso 1 1 d . . .
H16 H 0.565(4) 0.742(3) 0.402(3) 0.042(8) Uiso 1 1 d . . .
H18 H 0.186(4) 1.120(4) 0.467(3) 0.044(9) Uiso 1 1 d . . .
Sn2 Sn 0.111567(16) 0.691958(16) 0.738926(13) 0.01888(7) Uani 1 1 d . . .
N6 N 0.1327(2) 0.6781(2) 0.93025(18) 0.0226(4) Uani 1 1 d . . .
O1 O -0.06628(19) 0.89656(18) 0.79798(14) 0.0214(3) Uani 1 1 d . . .
O3 O 0.30627(19) 0.50387(18) 0.73945(16) 0.0273(4) Uani 1 1 d . . .
C9 C -0.1534(3) 0.9440(3) 0.9059(2) 0.0195(5) Uani 1 1 d . . .
C8 C -0.1075(3) 0.8811(3) 1.0163(2) 0.0212(5) Uani 1 1 d . . .
C13 C -0.2044(3) 0.9438(3) 1.1278(2) 0.0265(5) Uani 1 1 d . . .
C12 C -0.3433(3) 1.0605(3) 1.1328(2) 0.0302(6) Uani 1 1 d . . .
C11 C -0.3904(3) 1.1193(3) 1.0242(2) 0.0267(5) Uani 1 1 d . . .
C10 C -0.2968(3) 1.0635(3) 0.9133(2) 0.0226(5) Uani 1 1 d . . .
C7 C 0.0351(3) 0.7577(3) 1.0207(2) 0.0243(5) Uani 1 1 d . . .
C5 C 0.2726(3) 0.5529(3) 0.9516(2) 0.0299(6) Uani 1 1 d . . .
C4 C 0.3064(3) 0.4349(3) 0.8535(3) 0.0311(6) Uani 1 1 d . . .
C20 C -0.0566(3) 0.5864(3) 0.7150(2) 0.0207(5) Uani 1 1 d . . .
C21 C -0.2209(3) 0.6602(3) 0.7446(2) 0.0229(5) Uani 1 1 d . . .
C22 C -0.3292(3) 0.5890(3) 0.7307(2) 0.0269(5) Uani 1 1 d . . .
C23 C -0.2758(3) 0.4440(3) 0.6861(2) 0.0295(6) Uani 1 1 d . . .
C24 C -0.1128(3) 0.3694(3) 0.6545(2) 0.0302(6) Uani 1 1 d . . .
C25 C -0.0038(3) 0.4399(3) 0.6695(2) 0.0256(5) Uani 1 1 d . . .
C14 C 0.2318(3) 0.8030(3) 0.6028(2) 0.0205(5) Uani 1 1 d . . .
C19 C 0.1600(3) 0.9521(3) 0.5736(2) 0.0237(5) Uani 1 1 d . . .
C18 C 0.2387(3) 1.0221(3) 0.4816(2) 0.0302(6) Uani 1 1 d . . .
C17 C 0.3891(3) 0.9429(3) 0.4186(2) 0.0327(6) Uani 1 1 d . . .
C16 C 0.4618(3) 0.7952(3) 0.4467(2) 0.0317(6) Uani 1 1 d . . .
C15 C 0.3835(3) 0.7256(3) 0.5388(2) 0.0248(5) Uani 1 1 d . . .

loop_
_atom_site_aniso_label
_atom_site_aniso_U_11
_atom_site_aniso_U_22
_atom_site_aniso_U_33
_atom_site_aniso_U_23
_atom_site_aniso_U_13
_atom_site_aniso_U_12
Sn2 0.01716(10) 0.01834(11) 0.02032(10) 0.00145(6) -0.00224(7) -0.00565(7)
N6 0.0229(10) 0.0246(11) 0.0235(11) 0.0069(8) -0.0074(8) -0.0111(9)
O1 0.0217(8) 0.0202(8) 0.0184(8) 0.0002(6) -0.0012(6) -0.0030(7)
O3 0.0220(9) 0.0211(9) 0.0332(10) 0.0031(7) -0.0042(7) -0.0004(7)
C9 0.0205(11) 0.0205(12) 0.0216(12) -0.0029(9) -0.0007(9) -0.0135(10)
C8 0.0251(12) 0.0229(12) 0.0203(12) -0.0001(9) -0.0008(9) -0.0162(11)
C13 0.0372(14) 0.0295(14) 0.0193(12) 0.0000(10) -0.0027(10) -0.0211(12)
C12 0.0387(15) 0.0319(15) 0.0216(13) -0.0073(11) 0.0073(11) -0.0201(13)
C11 0.0238(13) 0.0224(13) 0.0325(14) -0.0048(10) 0.0023(10) -0.0095(12)
C10 0.0240(12) 0.0221(12) 0.0228(13) -0.0025(10) -0.0031(10) -0.0092(11)
C7 0.0295(13) 0.0305(14) 0.0203(13) 0.0064(10) -0.0082(10) -0.0185(11)
C5 0.0273(14) 0.0312(15) 0.0311(15) 0.0117(11) -0.0103(11) -0.0086(12)
C4 0.0264(14) 0.0212(13) 0.0442(16) 0.0114(11) -0.0106(12) -0.0051(12)
C20 0.0221(12) 0.0215(12) 0.0192(12) 0.0038(9) -0.0043(9) -0.0083(10)
C21 0.0245(12) 0.0228(13) 0.0208(12) -0.0001(10) -0.0032(9) -0.0076(11)
C22 0.0224(13) 0.0324(14) 0.0269(13) -0.0014(11) -0.0046(10) -0.0100(11)
C23 0.0343(14) 0.0348(15) 0.0271(13) 0.0013(11) -0.0090(11) -0.0200(13)
C24 0.0410(16) 0.0212(14) 0.0306(14) -0.0025(11) -0.0085(12) -0.0117(12)
C25 0.0235(13) 0.0238(13) 0.0284(13) -0.0006(10) -0.0056(10) -0.0055(11)
C14 0.0220(12) 0.0246(12) 0.0174(11) -0.0012(9) -0.0038(9) -0.0104(10)
C19 0.0212(12) 0.0296(14) 0.0202(12) 0.0007(10) -0.0023(10) -0.0090(11)
C18 0.0338(15) 0.0309(15) 0.0281(14) 0.0083(11) -0.0067(11) -0.0144(13)
C17 0.0361(15) 0.0457(17) 0.0222(13) 0.0043(12) -0.0002(11) -0.0250(14)
C16 0.0235(13) 0.0455(17) 0.0269(14) -0.0103(12) 0.0047(11) -0.0161(13)
C15 0.0227(12) 0.0266(14) 0.0248(13) -0.0065(10) -0.0023(10) -0.0078(11)

loop_
_atom_type_symbol
_atom_type_description
_atom_type_scat_dispersion_real
_atom_type_scat_dispersion_imag
_atom_type_scat_source
C C 0.0033 0.0016 'International Tables Vol C Tables 4.2.6.8 and 6.1.1.4'
H H 0 0 'International Tables Vol C Tables 4.2.6.8 and 6.1.1.4'
N N 0.0061 0.0033 'International Tables Vol C Tables 4.2.6.8 and 6.1.1.4'
O O 0.0106 0.006 'International Tables Vol C Tables 4.2.6.8 and 6.1.1.4'
Sn Sn -0.6537 1.4246 'International Tables Vol C Tables 4.2.6.8 and 6.1.1.4'

loop_
_geom_angle_atom_site_label_1
_geom_angle_atom_site_label_2
_geom_angle_atom_site_label_3
_geom_angle
_geom_angle_site_symmetry_1
_geom_angle_site_symmetry_3
_geom_angle_publ_flag
O3 Sn2 O1 159.26(7) . . ?
O3 Sn2 C14 94.91(8) . . ?
O1 Sn2 C14 91.14(8) . . ?
O3 Sn2 C20 98.66(8) . . ?
O1 Sn2 C20 93.67(8) . . ?
C14 Sn2 C20 126.14(8) . . ?
O3 Sn2 N6 78.04(7) . . ?
O1 Sn2 N6 82.20(7) . . ?
C14 Sn2 N6 124.71(8) . . ?
C20 Sn2 N6 109.07(8) . . ?
C7 N6 C5 120.0(2) . . ?
C7 N6 Sn2 128.20(16) . . ?
C5 N6 Sn2 111.65(16) . . ?
C9 O1 Sn2 131.97(14) . . ?
C4 O3 Sn2 112.73(15) . . ?
O1 C9 C10 119.0(2) . . ?
O1 C9 C8 123.0(2) . . ?
C10 C9 C8 118.0(2) . . ?
C13 C8 C9 119.0(2) . . ?
C13 C8 C7 117.7(2) . . ?
C9 C8 C7 123.3(2) . . ?
C12 C13 C8 121.9(2) . . ?
C13 C12 C11 118.9(2) . . ?
C10 C11 C12 120.9(2) . . ?
C11 C10 C9 121.2(2) . . ?
N6 C7 C8 127.2(2) . . ?
N6 C5 C4 107.0(2) . . ?
O3 C4 C5 109.5(2) . . ?
C21 C20 C25 118.3(2) . . ?
C21 C20 Sn2 121.39(17) . . ?
C25 C20 Sn2 120.27(17) . . ?
C22 C21 C20 120.8(2) . . ?
C23 C22 C21 120.4(2) . . ?
C22 C23 C24 119.7(2) . . ?
C23 C24 C25 120.0(2) . . ?
C24 C25 C20 120.7(2) . . ?
C15 C14 C19 119.0(2) . . ?
C15 C14 Sn2 119.84(17) . . ?
C19 C14 Sn2 121.19(17) . . ?
C18 C19 C14 120.5(2) . . ?
C17 C18 C19 119.7(2) . . ?
C16 C17 C18 120.4(2) . . ?
C17 C16 C15 119.9(2) . . ?
C16 C15 C14 120.6(2) . . ?

loop_
_geom_bond_atom_site_label_1
_geom_bond_atom_site_label_2
_geom_bond_distance
_geom_bond_site_symmetry_2
_geom_bond_publ_flag
Sn2 O3 2.0493(16) . ?
Sn2 O1 2.1066(16) . ?
Sn2 C14 2.119(2) . ?
Sn2 C20 2.130(2) . ?
Sn2 N6 2.1864(19) . ?
N6 C7 1.291(3) . ?
N6 C5 1.470(3) . ?
O1 C9 1.318(3) . ?
O3 C4 1.402(3) . ?
C9 C10 1.402(3) . ?
C9 C8 1.421(3) . ?
C8 C13 1.410(3) . ?
C8 C7 1.433(3) . ?
C13 C12 1.365(4) . ?
C12 C11 1.396(4) . ?
C11 C10 1.379(4) . ?
C5 C4 1.527(4) . ?
C20 C21 1.394(3) . ?
C20 C25 1.397(3) . ?
C21 C22 1.389(3) . ?
C22 C23 1.380(4) . ?
C23 C24 1.387(4) . ?
C24 C25 1.393(4) . ?
C14 C15 1.390(3) . ?
C14 C19 1.394(3) . ?
C19 C18 1.391(3) . ?
C18 C17 1.383(4) . ?
C17 C16 1.380(4) . ?
C16 C15 1.389(4) . ?

loop_
_geom_torsion_atom_site_label_1
_geom_torsion_atom_site_label_2
_geom_torsion_atom_site_label_3
_geom_torsion_atom_site_label_4
_geom_torsion
_geom_torsion_site_symmetry_1
_geom_torsion_site_symmetry_2
_geom_torsion_site_symmetry_3
_geom_torsion_site_symmetry_4
_geom_torsion_publ_flag
O3 Sn2 N6 C7 -172.5(2) . . . . ?
O1 Sn2 N6 C7 13.9(2) . . . . ?
C14 Sn2 N6 C7 99.9(2) . . . . ?
C20 Sn2 N6 C7 -77.3(2) . . . . ?
O3 Sn2 N6 C5 2.89(15) . . . . ?
O1 Sn2 N6 C5 -170.76(16) . . . . ?
C14 Sn2 N6 C5 -84.81(18) . . . . ?
C20 Sn2 N6 C5 98.03(17) . . . . ?
O3 Sn2 O1 C9 -41.1(3) . . . . ?
C14 Sn2 O1 C9 -148.25(19) . . . . ?
C20 Sn2 O1 C9 85.42(19) . . . . ?
N6 Sn2 O1 C9 -23.35(18) . . . . ?
O1 Sn2 O3 C4 43.0(3) . . . . ?
C14 Sn2 O3 C4 149.44(17) . . . . ?
C20 Sn2 O3 C4 -82.83(17) . . . . ?
N6 Sn2 O3 C4 24.97(17) . . . . ?
Sn2 O1 C9 C10 -159.19(16) . . . . ?
Sn2 O1 C9 C8 21.8(3) . . . . ?
O1 C9 C8 C13 177.0(2) . . . . ?
C10 C9 C8 C13 -2.0(3) . . . . ?
O1 C9 C8 C7 -1.8(3) . . . . ?
C10 C9 C8 C7 179.2(2) . . . . ?
C9 C8 C13 C12 1.8(3) . . . . ?
C7 C8 C13 C12 -179.3(2) . . . . ?
C8 C13 C12 C11 0.0(4) . . . . ?
C13 C12 C11 C10 -1.6(4) . . . . ?
C12 C11 C10 C9 1.4(4) . . . . ?
O1 C9 C10 C11 -178.6(2) . . . . ?
C8 C9 C10 C11 0.4(3) . . . . ?
C5 N6 C7 C8 -178.8(2) . . . . ?
Sn2 N6 C7 C8 -3.8(3) . . . . ?
C13 C8 C7 N6 174.4(2) . . . . ?
C9 C8 C7 N6 -6.8(4) . . . . ?
C7 N6 C5 C4 148.9(2) . . . . ?
Sn2 N6 C5 C4 -26.9(2) . . . . ?
Sn2 O3 C4 C5 -48.0(2) . . . . ?
N6 C5 C4 O3 48.2(3) . . . . ?
O3 Sn2 C20 C21 160.30(18) . . . . ?
O1 Sn2 C20 C21 -2.98(18) . . . . ?
C14 Sn2 C20 C21 -97.1(2) . . . . ?
N6 Sn2 C20 C21 80.03(19) . . . . ?
O3 Sn2 C20 C25 -19.21(19) . . . . ?
O1 Sn2 C20 C25 177.52(18) . . . . ?
C14 Sn2 C20 C25 83.4(2) . . . . ?
N6 Sn2 C20 C25 -99.48(19) . . . . ?
C25 C20 C21 C22 0.8(3) . . . . ?
Sn2 C20 C21 C22 -178.75(18) . . . . ?
C20 C21 C22 C23 -0.6(4) . . . . ?
C21 C22 C23 C24 -0.2(4) . . . . ?
C22 C23 C24 C25 0.9(4) . . . . ?
C23 C24 C25 C20 -0.7(4) . . . . ?
C21 C20 C25 C24 -0.1(4) . . . . ?
Sn2 C20 C25 C24 179.43(18) . . . . ?
O3 Sn2 C14 C15 9.90(19) . . . . ?
O1 Sn2 C14 C15 170.04(18) . . . . ?
C20 Sn2 C14 C15 -94.6(2) . . . . ?
N6 Sn2 C14 C15 88.7(2) . . . . ?
O3 Sn2 C14 C19 -171.79(19) . . . . ?
O1 Sn2 C14 C19 -11.66(19) . . . . ?
C20 Sn2 C14 C19 83.7(2) . . . . ?
N6 Sn2 C14 C19 -92.9(2) . . . . ?
C15 C14 C19 C18 0.2(4) . . . . ?
Sn2 C14 C19 C18 -178.12(18) . . . . ?
C14 C19 C18 C17 0.1(4) . . . . ?
C19 C18 C17 C16 -0.2(4) . . . . ?
C18 C17 C16 C15 0.0(4) . . . . ?
C17 C16 C15 C14 0.4(4) . . . . ?
C19 C14 C15 C16 -0.4(4) . . . . ?
Sn2 C14 C15 C16 177.90(18) . . . . ?
